data_7705439
loop_
_publ_author_name
'Harloff, J\"org'
'Schulz, Axel'
'Stoer, Philip'
'Villinger, Alexander'

_publ_section_title
;
 Pseudohalide HCN aggregate ions:
 [N<sub>3</sub>(HCN)<sub>3</sub>]<sup>-</sup>,
 [OCN(HCN)<sub>3</sub>]<sup>-</sup>, [SCN(HCN)<sub>2</sub>]<sup>-</sup>
 and [P(CN&#x00B7;HCN)<sub>2</sub>]<sup>-</sup>&#x2009;.
;
_journal_issue 38
_journal_name_full 'Dalton transactions (Cambridge, England : 2003)'
_journal_page_first 13345
_journal_page_last 13351
_journal_paper_doi 10.1039/d0dt02973d
_journal_volume 49
_journal_year 2020
_chemical_formula_moiety 'C36 H30 N P2 +, C2 N2 P2 -, 1.98(C H N)'
_chemical_formula_sum 'C39.98 H31.98 N4.98 P3'
_chemical_formula_weight 675.14
_space_group_crystal_system monoclinic
_space_group_IT_number 14
_space_group_name_Hall '-P 2ybc'
_space_group_name_H-M_alt 'P 1 21/c 1'
_atom_sites_solution_hydrogens mixed
_audit_creation_method SHELXL-2014/7
_audit_update_record
;
2020-08-20 deposited with the CCDC.	2020-09-14 downloaded from the CCDC.
;
_cell_angle_alpha 90
_cell_angle_beta 92.649(2)
_cell_angle_gamma 90
_cell_formula_units_Z 4
_cell_length_a 10.9830(8)
_cell_length_b 12.8360(11)
_cell_length_c 25.3008(17)
_cell_measurement_reflns_used 3609
_cell_measurement_temperature 123(2)
_cell_measurement_theta_max 26.86
_cell_measurement_theta_min 2.40
_cell_volume 3563.0(5)
_computing_cell_refinement 'Bruker Apex V7.51A'
_computing_data_collection 'Bruker Apex V7.51A'
_computing_data_reduction 'Bruker SAINT'
_computing_molecular_graphics 'ORTEP-3v2.01 (Farrugia, 1997)'
_computing_publication_material 'SHELXL-2014/7 (Sheldrick, 2014)'
_computing_structure_refinement 'SHELXL-2014/7 (Sheldrick, 2014)'
_computing_structure_solution 'Bruker SHELXTL'
_diffrn_ambient_temperature 123(2)
_diffrn_measured_fraction_theta_full 0.995
_diffrn_measured_fraction_theta_max 0.995
_diffrn_measurement_device_type 'Bruker D8 QUEST diffractometer'
_diffrn_measurement_method 'phi and omega scans'
_diffrn_radiation_type MoK\a
_diffrn_radiation_wavelength 0.71073
_diffrn_reflns_av_R_equivalents 0.0957
_diffrn_reflns_av_unetI/netI 0.0972
_diffrn_reflns_Laue_measured_fraction_full 0.995
_diffrn_reflns_Laue_measured_fraction_max 0.995
_diffrn_reflns_limit_h_max 12
_diffrn_reflns_limit_h_min -13
_diffrn_reflns_limit_k_max 13
_diffrn_reflns_limit_k_min -15
_diffrn_reflns_limit_l_max 30
_diffrn_reflns_limit_l_min -30
_diffrn_reflns_number 19960
_diffrn_reflns_point_group_measured_fraction_full 0.995
_diffrn_reflns_point_group_measured_fraction_max 0.995
_diffrn_reflns_theta_full 25.000
_diffrn_reflns_theta_max 25.000
_diffrn_reflns_theta_min 2.262
_diffrn_source 'microfocus sealed tube'
_exptl_absorpt_coefficient_mu 0.203
_exptl_absorpt_correction_T_max 0.7460
_exptl_absorpt_correction_T_min 0.6675
_exptl_absorpt_correction_type multi-scan
_exptl_absorpt_process_details '(SADABS; Sheldrick, 2014)'
_exptl_crystal_colour colourless
_exptl_crystal_density_diffrn 1.259
_exptl_crystal_description plate
_exptl_crystal_F_000 1407
_exptl_crystal_size_max 0.180
_exptl_crystal_size_mid 0.110
_exptl_crystal_size_min 0.030
_refine_diff_density_max 0.429
_refine_diff_density_min -0.362
_refine_diff_density_rms 0.069
_refine_ls_extinction_method none
_refine_ls_goodness_of_fit_ref 1.012
_refine_ls_hydrogen_treatment mixed
_refine_ls_matrix_type full
_refine_ls_number_parameters 448
_refine_ls_number_reflns 6236
_refine_ls_number_restraints 0
_refine_ls_restrained_S_all 1.012
_refine_ls_R_factor_all 0.1099
_refine_ls_R_factor_gt 0.0533
_refine_ls_shift/su_max 0.000
_refine_ls_shift/su_mean 0.000
_refine_ls_structure_factor_coef Fsqd
_refine_ls_weighting_details 'w=1/[\s^2^(Fo^2^)+(0.0354P)^2^+2.6372P] where P=(Fo^2^+2Fc^2^)/3'
_refine_ls_weighting_scheme calc
_refine_ls_wR_factor_gt 0.0989
_refine_ls_wR_factor_ref 0.1188
_reflns_Friedel_coverage 0.000
_reflns_number_gt 3928
_reflns_number_total 6236
_reflns_threshold_expression 'I > 2\s(I)'
_cod_data_source_file d0dt02973d2.cif
_cod_data_source_block av_ps292
_cod_depositor_comments 'Adding full bibliography for 7705438--7705442.cif.'
_cod_original_sg_symbol_H-M 'P 21/c'
_cod_database_code 7705439
_shelx_shelxl_version_number 2014/7
_shelx_space_group_comment
;
The symmetry employed for this shelxl refinement is uniquely defined
by the following loop, which should always be used as a source of
symmetry information in preference to the above space-group names.
They are only intended as comments.
;
_shelx_estimated_absorpt_t_min 0.964
_shelx_estimated_absorpt_t_max 0.994

loop_
_space_group_symop_operation_xyz
'x, y, z'
'-x, y+1/2, -z+1/2'
'-x, -y, -z'
'x, -y-1/2, z-1/2'

loop_
_atom_site_label
_atom_site_type_symbol
_atom_site_fract_x
_atom_site_fract_y
_atom_site_fract_z
_atom_site_U_iso_or_equiv
_atom_site_adp_type
_atom_site_occupancy
_atom_site_site_symmetry_order
_atom_site_calc_flag
_atom_site_refinement_flags_posn
_atom_site_refinement_flags_adp
_atom_site_refinement_flags_occupancy
_atom_site_disorder_assembly
_atom_site_disorder_group
P1 P 0.85571(8) 0.97968(9) 0.47216(4) 0.0321(3) Uani 1 1 d . . . A 1
N1 N 0.9396(3) 0.7642(3) 0.47899(11) 0.0323(8) Uani 1 1 d . . . A 1
N2 N 0.5978(3) 0.9408(3) 0.44613(12) 0.0320(8) Uani 1 1 d . . . A 1
C1 C 0.9006(3) 0.8478(3) 0.47522(12) 0.0236(9) Uani 1 1 d . . . A 1
C2 C 0.7008(3) 0.9512(3) 0.45642(13) 0.0247(8) Uani 1 1 d . . . A 1
N3A N 1.1639(5) 0.5221(5) 0.43468(18) 0.072(2) Uani 0.963(11) 1 d . . P B 1
C3A C 1.1086(5) 0.5790(5) 0.45597(19) 0.0510(18) Uani 0.963(11) 1 d . . P B 1
N3B N 1.17(3) 0.46(3) 0.439(11) 0.072(2) Uani 0.019(6) 1 d . . P B 2
C3B C 1.08(2) 0.48(2) 0.465(9) 0.0510(18) Uani 0.019(6) 1 d . . P B 2
H3B H 1.0173 0.4966 0.4858 0.061 Uiso 0.019(6) 1 calc R U P B 2
N4 N 0.3393(3) 0.7511(3) 0.51753(12) 0.0415(9) Uani 1 1 d . . . . .
C4 C 0.4002(3) 0.8120(3) 0.50143(14) 0.0297(9) Uani 1 1 d . . . . .
P2 P 0.49661(7) 0.58222(7) 0.67735(3) 0.0150(2) Uani 1 1 d . . . . .
P3 P 0.24941(7) 0.59288(7) 0.71994(3) 0.0147(2) Uani 1 1 d . . . . .
N5 N 0.3880(2) 0.6196(2) 0.71166(9) 0.0172(6) Uani 1 1 d . . . . .
C5 C 0.4583(3) 0.4834(3) 0.62917(11) 0.0171(8) Uani 1 1 d . . . . .
C6 C 0.4609(3) 0.3792(3) 0.64424(12) 0.0197(8) Uani 1 1 d . . . . .
H6 H 0.4914 0.3604 0.6787 0.024 Uiso 1 1 calc R U . . .
C7 C 0.4195(3) 0.3032(3) 0.60941(13) 0.0233(8) Uani 1 1 d . . . . .
H7 H 0.4210 0.2321 0.6199 0.028 Uiso 1 1 calc R U . . .
C8 C 0.3756(3) 0.3307(3) 0.55891(13) 0.0266(9) Uani 1 1 d . . . . .
H8 H 0.3470 0.2783 0.5349 0.032 Uiso 1 1 calc R U . . .
C9 C 0.3737(3) 0.4342(3) 0.54366(13) 0.0287(9) Uani 1 1 d . . . . .
H9 H 0.3437 0.4526 0.5091 0.034 Uiso 1 1 calc R U . . .
C10 C 0.4150(3) 0.5114(3) 0.57832(12) 0.0230(8) Uani 1 1 d . . . . .
H10 H 0.4140 0.5823 0.5677 0.028 Uiso 1 1 calc R U . . .
C11 C 0.5569(3) 0.6913(3) 0.64306(11) 0.0160(8) Uani 1 1 d . . . . .
C12 C 0.6446(3) 0.6759(3) 0.60538(11) 0.0209(8) Uani 1 1 d . . . . .
H12 H 0.6713 0.6076 0.5973 0.025 Uiso 1 1 calc R U . . .
C13 C 0.6923(3) 0.7621(3) 0.57991(12) 0.0241(9) Uani 1 1 d . . . . .
H13 H 0.7525 0.7522 0.5546 0.029 Uiso 1 1 calc R U . . .
C14 C 0.6534(3) 0.8609(3) 0.59100(12) 0.0254(9) Uani 1 1 d . . . . .
H14 H 0.6866 0.9189 0.5733 0.031 Uiso 1 1 calc R U . . .
C15 C 0.5659(3) 0.8764(3) 0.62798(12) 0.0255(8) Uani 1 1 d . . . . .
H15 H 0.5388 0.9449 0.6355 0.031 Uiso 1 1 calc R U . . .
C16 C 0.5182(3) 0.7918(3) 0.65390(12) 0.0193(8) Uani 1 1 d . . . . .
H16 H 0.4585 0.8025 0.6793 0.023 Uiso 1 1 calc R U . . .
C17 C 0.6160(3) 0.5296(3) 0.72077(12) 0.0163(7) Uani 1 1 d . . . . .
C18 C 0.7214(3) 0.4867(3) 0.70086(13) 0.0247(9) Uani 1 1 d . . . . .
H18 H 0.7307 0.4839 0.6637 0.030 Uiso 1 1 calc R U . . .
C19 C 0.8117(3) 0.4484(3) 0.73505(13) 0.0281(9) Uani 1 1 d . . . . .
H19 H 0.8830 0.4191 0.7212 0.034 Uiso 1 1 calc R U . . .
C20 C 0.8005(3) 0.4519(3) 0.78898(13) 0.0263(9) Uani 1 1 d . . . . .
H20 H 0.8632 0.4248 0.8122 0.032 Uiso 1 1 calc R U . . .
C21 C 0.6963(3) 0.4955(3) 0.80910(13) 0.0257(9) Uani 1 1 d . . . . .
H21 H 0.6881 0.4988 0.8463 0.031 Uiso 1 1 calc R U . . .
C22 C 0.6048(3) 0.5341(3) 0.77517(12) 0.0211(8) Uani 1 1 d . . . . .
H22 H 0.5338 0.5637 0.7892 0.025 Uiso 1 1 calc R U . . .
C23 C 0.2201(3) 0.6150(3) 0.78818(11) 0.0158(7) Uani 1 1 d . . . . .
C24 C 0.2865(3) 0.6893(3) 0.81666(12) 0.0241(9) Uani 1 1 d . . . . .
H24 H 0.3486 0.7271 0.8001 0.029 Uiso 1 1 calc R U . . .
C25 C 0.2635(3) 0.7094(3) 0.86895(13) 0.0295(9) Uani 1 1 d . . . . .
H25 H 0.3095 0.7609 0.8881 0.035 Uiso 1 1 calc R U . . .
C26 C 0.1737(3) 0.6546(3) 0.89338(13) 0.0261(9) Uani 1 1 d . . . . .
H26 H 0.1585 0.6678 0.9294 0.031 Uiso 1 1 calc R U . . .
C27 C 0.1060(3) 0.5805(3) 0.86551(12) 0.0231(8) Uani 1 1 d . . . . .
H27 H 0.0436 0.5435 0.8823 0.028 Uiso 1 1 calc R U . . .
C28 C 0.1289(3) 0.5599(3) 0.81320(12) 0.0202(8) Uani 1 1 d . . . . .
H28 H 0.0827 0.5084 0.7942 0.024 Uiso 1 1 calc R U . . .
C29 C 0.2071(3) 0.4601(3) 0.70557(12) 0.0157(7) Uani 1 1 d . . . . .
C30 C 0.2567(3) 0.3813(3) 0.73769(12) 0.0228(8) Uani 1 1 d . . . . .
H30 H 0.3087 0.3985 0.7675 0.027 Uiso 1 1 calc R U . . .
C31 C 0.2306(3) 0.2782(3) 0.72635(13) 0.0270(9) Uani 1 1 d . . . . .
H31 H 0.2641 0.2246 0.7485 0.032 Uiso 1 1 calc R U . . .
C32 C 0.1561(3) 0.2529(3) 0.68295(14) 0.0294(9) Uani 1 1 d . . . . .
H32 H 0.1389 0.1820 0.6750 0.035 Uiso 1 1 calc R U . . .
C33 C 0.1064(3) 0.3306(3) 0.65107(14) 0.0303(9) Uani 1 1 d . . . . .
H33 H 0.0543 0.3129 0.6214 0.036 Uiso 1 1 calc R U . . .
C34 C 0.1318(3) 0.4344(3) 0.66197(12) 0.0226(8) Uani 1 1 d . . . . .
H34 H 0.0979 0.4876 0.6397 0.027 Uiso 1 1 calc R U . . .
C35 C 0.1504(3) 0.6750(3) 0.68005(11) 0.0153(7) Uani 1 1 d . . . . .
C36 C 0.0336(3) 0.7015(3) 0.69582(12) 0.0205(8) Uani 1 1 d . . . . .
H36 H 0.0066 0.6784 0.7290 0.025 Uiso 1 1 calc R U . . .
C37 C -0.0417(3) 0.7612(3) 0.66302(12) 0.0252(9) Uani 1 1 d . . . . .
H37 H -0.1206 0.7792 0.6739 0.030 Uiso 1 1 calc R U . . .
C38 C -0.0046(3) 0.7952(3) 0.61463(12) 0.0218(8) Uani 1 1 d . . . . .
H38 H -0.0575 0.8365 0.5925 0.026 Uiso 1 1 calc R U . . .
C39 C 0.1103(3) 0.7689(3) 0.59850(12) 0.0221(8) Uani 1 1 d . . . . .
H39 H 0.1362 0.7918 0.5651 0.027 Uiso 1 1 calc R U . . .
C40 C 0.1874(3) 0.7092(3) 0.63117(12) 0.0183(8) Uani 1 1 d . . . . .
H40 H 0.2662 0.6916 0.6201 0.022 Uiso 1 1 calc R U . . .
H3A H 1.061(5) 0.621(5) 0.469(2) 0.11(3) Uiso 0.963(11) 1 d . . P B 1
H4 H 0.455(3) 0.860(3) 0.4861(14) 0.045(12) Uiso 1 1 d . . . . .

loop_
_atom_site_aniso_label
_atom_site_aniso_U_11
_atom_site_aniso_U_22
_atom_site_aniso_U_33
_atom_site_aniso_U_23
_atom_site_aniso_U_13
_atom_site_aniso_U_12
P1 0.0276(5) 0.0237(7) 0.0451(6) -0.0016(5) 0.0034(4) -0.0033(5)
N1 0.0320(17) 0.031(2) 0.0333(18) -0.0014(16) 0.0009(14) 0.0040(16)
N2 0.0307(17) 0.024(2) 0.0418(19) 0.0026(15) 0.0034(15) -0.0003(15)
C1 0.0231(18) 0.033(3) 0.0150(17) 0.0000(17) 0.0037(14) -0.0026(18)
C2 0.036(2) 0.017(2) 0.0227(18) 0.0005(15) 0.0083(17) 0.0017(17)
N3A 0.085(3) 0.074(5) 0.057(3) -0.007(3) 0.001(2) 0.057(4)
C3A 0.055(3) 0.056(5) 0.042(3) 0.004(3) 0.000(2) 0.024(3)
N3B 0.085(3) 0.074(5) 0.057(3) -0.007(3) 0.001(2) 0.057(4)
C3B 0.055(3) 0.056(5) 0.042(3) 0.004(3) 0.000(2) 0.024(3)
N4 0.0375(19) 0.043(3) 0.045(2) 0.0107(18) 0.0102(16) 0.0030(18)
C4 0.025(2) 0.034(3) 0.031(2) -0.0018(19) 0.0042(17) 0.0043(19)
P2 0.0138(4) 0.0170(6) 0.0144(4) 0.0000(4) 0.0009(3) 0.0008(4)
P3 0.0132(4) 0.0155(5) 0.0155(4) 0.0002(4) 0.0013(3) 0.0002(4)
N5 0.0149(13) 0.0192(18) 0.0176(14) -0.0006(12) 0.0029(11) 0.0003(12)
C5 0.0144(15) 0.021(2) 0.0161(16) -0.0019(15) 0.0010(13) 0.0014(15)
C6 0.0158(16) 0.022(2) 0.0209(17) -0.0012(15) 0.0007(14) 0.0032(15)
C7 0.0237(17) 0.015(2) 0.031(2) -0.0043(16) 0.0025(16) 0.0010(15)
C8 0.0224(18) 0.029(3) 0.028(2) -0.0137(17) 0.0008(15) -0.0024(17)
C9 0.0302(19) 0.036(3) 0.0192(18) -0.0029(17) -0.0037(15) -0.0011(18)
C10 0.0233(17) 0.025(2) 0.0208(18) 0.0007(16) 0.0000(15) 0.0012(16)
C11 0.0126(15) 0.023(2) 0.0122(15) -0.0003(14) -0.0012(13) -0.0012(14)
C12 0.0189(16) 0.027(2) 0.0171(17) -0.0004(16) 0.0006(14) 0.0020(16)
C13 0.0170(17) 0.039(3) 0.0162(17) 0.0015(17) 0.0021(14) -0.0059(17)
C14 0.0289(19) 0.027(3) 0.0198(18) 0.0065(16) -0.0035(15) -0.0110(17)
C15 0.0324(19) 0.019(2) 0.0245(19) 0.0020(16) -0.0027(16) -0.0026(17)
C16 0.0191(16) 0.024(2) 0.0147(16) 0.0002(15) -0.0013(14) 0.0008(15)
C17 0.0152(15) 0.013(2) 0.0203(17) 0.0011(15) -0.0003(13) -0.0007(14)
C18 0.0233(17) 0.033(3) 0.0177(17) -0.0005(16) -0.0016(14) 0.0005(17)
C19 0.0187(17) 0.032(3) 0.033(2) 0.0026(17) -0.0016(16) 0.0041(16)
C20 0.0217(18) 0.024(2) 0.033(2) 0.0131(16) -0.0102(16) -0.0027(16)
C21 0.0297(19) 0.026(3) 0.0205(18) 0.0040(16) -0.0031(15) -0.0077(17)
C22 0.0192(16) 0.023(2) 0.0208(17) 0.0033(15) -0.0019(14) -0.0008(15)
C23 0.0128(15) 0.016(2) 0.0186(16) 0.0020(14) 0.0000(13) 0.0052(14)
C24 0.0206(17) 0.028(3) 0.0242(18) -0.0038(16) 0.0069(15) -0.0070(16)
C25 0.0285(19) 0.036(3) 0.0235(19) -0.0096(17) 0.0021(16) -0.0093(18)
C26 0.0262(19) 0.035(3) 0.0172(18) -0.0017(16) 0.0031(15) 0.0040(18)
C27 0.0196(17) 0.028(2) 0.0225(18) 0.0029(16) 0.0058(14) 0.0009(16)
C28 0.0167(16) 0.023(2) 0.0214(18) -0.0021(15) 0.0030(14) -0.0021(15)
C29 0.0153(15) 0.015(2) 0.0169(16) -0.0007(14) 0.0034(13) -0.0002(14)
C30 0.0238(17) 0.026(2) 0.0191(17) 0.0010(16) 0.0023(14) 0.0009(16)
C31 0.0281(19) 0.023(3) 0.031(2) 0.0090(17) 0.0068(17) 0.0066(17)
C32 0.032(2) 0.014(2) 0.043(2) -0.0010(18) 0.0129(18) -0.0026(17)
C33 0.0293(19) 0.027(3) 0.034(2) -0.0101(18) -0.0032(17) -0.0036(18)
C34 0.0239(17) 0.020(2) 0.0237(18) 0.0005(16) -0.0018(15) 0.0022(16)
C35 0.0173(16) 0.009(2) 0.0192(17) -0.0017(14) -0.0001(13) 0.0011(14)
C36 0.0171(16) 0.024(2) 0.0202(17) 0.0004(16) 0.0015(14) 0.0000(15)
C37 0.0152(16) 0.036(3) 0.0248(19) 0.0000(17) -0.0003(14) 0.0046(16)
C38 0.0198(17) 0.023(2) 0.0221(18) -0.0015(16) -0.0075(14) 0.0015(15)
C39 0.0213(17) 0.024(2) 0.0208(18) 0.0046(16) -0.0009(14) 0.0004(16)
C40 0.0145(15) 0.019(2) 0.0212(17) 0.0002(15) 0.0012(14) 0.0020(15)

loop_
_atom_type_symbol
_atom_type_description
_atom_type_scat_dispersion_real
_atom_type_scat_dispersion_imag
_atom_type_scat_source
C C 0.0033 0.0016 'International Tables Vol C Tables 4.2.6.8 and 6.1.1.4'
H H 0.0000 0.0000 'International Tables Vol C Tables 4.2.6.8 and 6.1.1.4'
N N 0.0061 0.0033 'International Tables Vol C Tables 4.2.6.8 and 6.1.1.4'
P P 0.1023 0.0942 'International Tables Vol C Tables 4.2.6.8 and 6.1.1.4'

loop_
_geom_angle_atom_site_label_1
_geom_angle_atom_site_label_2
_geom_angle_atom_site_label_3
_geom_angle
_geom_angle_site_symmetry_1
_geom_angle_site_symmetry_3
_geom_angle_publ_flag
C1 P1 C2 94.35(17) . . ?
N1 C1 P1 174.2(3) . . ?
N2 C2 P1 174.7(4) . . ?
N3A C3A H3A 173(4) . . ?
N3B C3B H3B 180.0 . . ?
N4 C4 H4 176(2) . . ?
N5 P2 C11 109.53(15) . . ?
N5 P2 C5 115.33(14) . . ?
C11 P2 C5 107.66(15) . . ?
N5 P2 C17 108.95(13) . . ?
C11 P2 C17 108.24(14) . . ?
C5 P2 C17 106.89(15) . . ?
N5 P3 C35 111.12(14) . . ?
N5 P3 C23 108.03(14) . . ?
C35 P3 C23 108.54(14) . . ?
N5 P3 C29 114.79(14) . . ?
C35 P3 C29 107.40(15) . . ?
C23 P3 C29 106.74(15) . . ?
P2 N5 P3 139.51(19) . . ?
C6 C5 C10 120.1(3) . . ?
C6 C5 P2 119.4(2) . . ?
C10 C5 P2 120.2(3) . . ?
C7 C6 C5 120.3(3) . . ?
C7 C6 H6 119.9 . . ?
C5 C6 H6 119.9 . . ?
C6 C7 C8 119.9(4) . . ?
C6 C7 H7 120.1 . . ?
C8 C7 H7 120.1 . . ?
C9 C8 C7 120.0(3) . . ?
C9 C8 H8 120.0 . . ?
C7 C8 H8 120.0 . . ?
C8 C9 C10 120.6(3) . . ?
C8 C9 H9 119.7 . . ?
C10 C9 H9 119.7 . . ?
C9 C10 C5 119.2(3) . . ?
C9 C10 H10 120.4 . . ?
C5 C10 H10 120.4 . . ?
C16 C11 C12 119.4(3) . . ?
C16 C11 P2 120.4(2) . . ?
C12 C11 P2 120.1(3) . . ?
C13 C12 C11 119.3(3) . . ?
C13 C12 H12 120.4 . . ?
C11 C12 H12 120.4 . . ?
C14 C13 C12 120.8(3) . . ?
C14 C13 H13 119.6 . . ?
C12 C13 H13 119.6 . . ?
C13 C14 C15 120.2(3) . . ?
C13 C14 H14 119.9 . . ?
C15 C14 H14 119.9 . . ?
C16 C15 C14 119.7(3) . . ?
C16 C15 H15 120.1 . . ?
C14 C15 H15 120.1 . . ?
C15 C16 C11 120.6(3) . . ?
C15 C16 H16 119.7 . . ?
C11 C16 H16 119.7 . . ?
C22 C17 C18 119.1(3) . . ?
C22 C17 P2 119.6(2) . . ?
C18 C17 P2 121.3(2) . . ?
C19 C18 C17 120.0(3) . . ?
C19 C18 H18 120.0 . . ?
C17 C18 H18 120.0 . . ?
C20 C19 C18 121.1(3) . . ?
C20 C19 H19 119.5 . . ?
C18 C19 H19 119.5 . . ?
C19 C20 C21 119.3(3) . . ?
C19 C20 H20 120.4 . . ?
C21 C20 H20 120.4 . . ?
C22 C21 C20 120.2(3) . . ?
C22 C21 H21 119.9 . . ?
C20 C21 H21 119.9 . . ?
C21 C22 C17 120.3(3) . . ?
C21 C22 H22 119.8 . . ?
C17 C22 H22 119.8 . . ?
C24 C23 C28 118.9(3) . . ?
C24 C23 P3 119.8(2) . . ?
C28 C23 P3 121.3(3) . . ?
C25 C24 C23 120.8(3) . . ?
C25 C24 H24 119.6 . . ?
C23 C24 H24 119.6 . . ?
C26 C25 C24 119.9(3) . . ?
C26 C25 H25 120.0 . . ?
C24 C25 H25 120.0 . . ?
C25 C26 C27 120.1(3) . . ?
C25 C26 H26 120.0 . . ?
C27 C26 H26 120.0 . . ?
C26 C27 C28 120.2(3) . . ?
C26 C27 H27 119.9 . . ?
C28 C27 H27 119.9 . . ?
C27 C28 C23 120.1(3) . . ?
C27 C28 H28 120.0 . . ?
C23 C28 H28 120.0 . . ?
C34 C29 C30 119.6(3) . . ?
C34 C29 P3 121.7(3) . . ?
C30 C29 P3 118.7(2) . . ?
C31 C30 C29 120.2(3) . . ?
C31 C30 H30 119.9 . . ?
C29 C30 H30 119.9 . . ?
C32 C31 C30 120.0(3) . . ?
C32 C31 H31 120.0 . . ?
C30 C31 H31 120.0 . . ?
C31 C32 C33 120.0(4) . . ?
C31 C32 H32 120.0 . . ?
C33 C32 H32 120.0 . . ?
C32 C33 C34 120.5(3) . . ?
C32 C33 H33 119.7 . . ?
C34 C33 H33 119.7 . . ?
C33 C34 C29 119.6(3) . . ?
C33 C34 H34 120.2 . . ?
C29 C34 H34 120.2 . . ?
C40 C35 C36 119.0(3) . . ?
C40 C35 P3 119.5(2) . . ?
C36 C35 P3 121.4(2) . . ?
C37 C36 C35 119.7(3) . . ?
C37 C36 H36 120.2 . . ?
C35 C36 H36 120.2 . . ?
C36 C37 C38 121.2(3) . . ?
C36 C37 H37 119.4 . . ?
C38 C37 H37 119.4 . . ?
C37 C38 C39 119.7(3) . . ?
C37 C38 H38 120.2 . . ?
C39 C38 H38 120.2 . . ?
C38 C39 C40 119.9(3) . . ?
C38 C39 H39 120.1 . . ?
C40 C39 H39 120.1 . . ?
C39 C40 C35 120.6(3) . . ?
C39 C40 H40 119.7 . . ?
C35 C40 H40 119.7 . . ?

loop_
_geom_bond_atom_site_label_1
_geom_bond_atom_site_label_2
_geom_bond_distance
_geom_bond_site_symmetry_2
_geom_bond_publ_flag
P1 C1 1.764(4) . ?
P1 C2 1.767(4) . ?
N1 C1 1.157(5) . ?
N2 C2 1.157(4) . ?
N3A C3A 1.106(7) . ?
C3A H3A 0.82(6) . ?
N3B C3B 1.2(4) . ?
C3B H3B 0.9500 . ?
N4 C4 1.118(5) . ?
C4 H4 0.96(4) . ?
P2 N5 1.582(2) . ?
P2 C11 1.790(3) . ?
P2 C5 1.795(3) . ?
P2 C17 1.802(3) . ?
P3 N5 1.584(2) . ?
P3 C35 1.792(3) . ?
P3 C23 1.794(3) . ?
P3 C29 1.799(3) . ?
C5 C6 1.391(5) . ?
C5 C10 1.397(4) . ?
C6 C7 1.378(5) . ?
C6 H6 0.9500 . ?
C7 C8 1.390(5) . ?
C7 H7 0.9500 . ?
C8 C9 1.384(5) . ?
C8 H8 0.9500 . ?
C9 C10 1.385(5) . ?
C9 H9 0.9500 . ?
C10 H10 0.9500 . ?
C11 C16 1.390(5) . ?
C11 C12 1.400(4) . ?
C12 C13 1.394(5) . ?
C12 H12 0.9500 . ?
C13 C14 1.372(5) . ?
C13 H13 0.9500 . ?
C14 C15 1.386(4) . ?
C14 H14 0.9500 . ?
C15 C16 1.384(5) . ?
C15 H15 0.9500 . ?
C16 H16 0.9500 . ?
C17 C22 1.389(4) . ?
C17 C18 1.397(4) . ?
C18 C19 1.377(4) . ?
C18 H18 0.9500 . ?
C19 C20 1.376(4) . ?
C19 H19 0.9500 . ?
C20 C21 1.391(5) . ?
C20 H20 0.9500 . ?
C21 C22 1.383(4) . ?
C21 H21 0.9500 . ?
C22 H22 0.9500 . ?
C23 C24 1.383(5) . ?
C23 C28 1.400(4) . ?
C24 C25 1.382(4) . ?
C24 H24 0.9500 . ?
C25 C26 1.381(5) . ?
C25 H25 0.9500 . ?
C26 C27 1.381(5) . ?
C26 H26 0.9500 . ?
C27 C28 1.384(4) . ?
C27 H27 0.9500 . ?
C28 H28 0.9500 . ?
C29 C34 1.388(4) . ?
C29 C30 1.393(5) . ?
C30 C31 1.382(5) . ?
C30 H30 0.9500 . ?
C31 C32 1.378(5) . ?
C31 H31 0.9500 . ?
C32 C33 1.379(5) . ?
C32 H32 0.9500 . ?
C33 C34 1.386(5) . ?
C33 H33 0.9500 . ?
C34 H34 0.9500 . ?
C35 C40 1.391(4) . ?
C35 C36 1.402(4) . ?
C36 C37 1.377(4) . ?
C36 H36 0.9500 . ?
C37 C38 1.379(4) . ?
C37 H37 0.9500 . ?
C38 C39 1.385(4) . ?
C38 H38 0.9500 . ?
C39 C40 1.386(4) . ?
C39 H39 0.9500 . ?
C40 H40 0.9500 . ?

loop_
_geom_torsion_atom_site_label_1
_geom_torsion_atom_site_label_2
_geom_torsion_atom_site_label_3
_geom_torsion_atom_site_label_4
_geom_torsion
_geom_torsion_site_symmetry_1
_geom_torsion_site_symmetry_2
_geom_torsion_site_symmetry_3
_geom_torsion_site_symmetry_4
_geom_torsion_publ_flag
C11 P2 N5 P3 125.9(3) . . . . ?
C5 P2 N5 P3 4.3(3) . . . . ?
C17 P2 N5 P3 -115.9(3) . . . . ?
C35 P3 N5 P2 -94.6(3) . . . . ?
C23 P3 N5 P2 146.4(3) . . . . ?
C29 P3 N5 P2 27.5(3) . . . . ?
N5 P2 C5 C6 -85.5(3) . . . . ?
C11 P2 C5 C6 151.9(2) . . . . ?
C17 P2 C5 C6 35.8(3) . . . . ?
N5 P2 C5 C10 88.5(3) . . . . ?
C11 P2 C5 C10 -34.1(3) . . . . ?
C17 P2 C5 C10 -150.2(2) . . . . ?
C10 C5 C6 C7 -0.8(4) . . . . ?
P2 C5 C6 C7 173.1(2) . . . . ?
C5 C6 C7 C8 0.4(4) . . . . ?
C6 C7 C8 C9 0.1(5) . . . . ?
C7 C8 C9 C10 -0.1(5) . . . . ?
C8 C9 C10 C5 -0.4(5) . . . . ?
C6 C5 C10 C9 0.8(4) . . . . ?
P2 C5 C10 C9 -173.1(2) . . . . ?
N5 P2 C11 C16 8.0(3) . . . . ?
C5 P2 C11 C16 134.1(3) . . . . ?
C17 P2 C11 C16 -110.7(3) . . . . ?
N5 P2 C11 C12 -172.6(2) . . . . ?
C5 P2 C11 C12 -46.5(3) . . . . ?
C17 P2 C11 C12 68.7(3) . . . . ?
C16 C11 C12 C13 0.7(4) . . . . ?
P2 C11 C12 C13 -178.7(2) . . . . ?
C11 C12 C13 C14 -0.7(5) . . . . ?
C12 C13 C14 C15 0.2(5) . . . . ?
C13 C14 C15 C16 0.3(5) . . . . ?
C14 C15 C16 C11 -0.2(5) . . . . ?
C12 C11 C16 C15 -0.3(5) . . . . ?
P2 C11 C16 C15 179.1(2) . . . . ?
N5 P2 C17 C22 -4.3(3) . . . . ?
C11 P2 C17 C22 114.7(3) . . . . ?
C5 P2 C17 C22 -129.5(3) . . . . ?
N5 P2 C17 C18 177.3(3) . . . . ?
C11 P2 C17 C18 -63.6(3) . . . . ?
C5 P2 C17 C18 52.1(3) . . . . ?
C22 C17 C18 C19 0.7(5) . . . . ?
P2 C17 C18 C19 179.1(3) . . . . ?
C17 C18 C19 C20 -0.2(6) . . . . ?
C18 C19 C20 C21 -0.4(6) . . . . ?
C19 C20 C21 C22 0.5(5) . . . . ?
C20 C21 C22 C17 0.0(5) . . . . ?
C18 C17 C22 C21 -0.6(5) . . . . ?
P2 C17 C22 C21 -179.0(3) . . . . ?
N5 P3 C23 C24 29.1(3) . . . . ?
C35 P3 C23 C24 -91.5(3) . . . . ?
C29 P3 C23 C24 153.1(3) . . . . ?
N5 P3 C23 C28 -152.4(3) . . . . ?
C35 P3 C23 C28 87.0(3) . . . . ?
C29 P3 C23 C28 -28.5(3) . . . . ?
C28 C23 C24 C25 0.0(5) . . . . ?
P3 C23 C24 C25 178.5(3) . . . . ?
C23 C24 C25 C26 0.3(5) . . . . ?
C24 C25 C26 C27 -0.6(5) . . . . ?
C25 C26 C27 C28 0.8(5) . . . . ?
C26 C27 C28 C23 -0.6(5) . . . . ?
C24 C23 C28 C27 0.2(5) . . . . ?
P3 C23 C28 C27 -178.3(3) . . . . ?
N5 P3 C29 C34 -110.3(3) . . . . ?
C35 P3 C29 C34 13.8(3) . . . . ?
C23 P3 C29 C34 130.1(2) . . . . ?
N5 P3 C29 C30 66.4(3) . . . . ?
C35 P3 C29 C30 -169.5(2) . . . . ?
C23 P3 C29 C30 -53.3(3) . . . . ?
C34 C29 C30 C31 -0.3(4) . . . . ?
P3 C29 C30 C31 -177.0(2) . . . . ?
C29 C30 C31 C32 0.5(5) . . . . ?
C30 C31 C32 C33 -0.7(5) . . . . ?
C31 C32 C33 C34 0.7(5) . . . . ?
C32 C33 C34 C29 -0.5(5) . . . . ?
C30 C29 C34 C33 0.3(4) . . . . ?
P3 C29 C34 C33 176.9(2) . . . . ?
N5 P3 C35 C40 32.4(3) . . . . ?
C23 P3 C35 C40 151.1(3) . . . . ?
C29 P3 C35 C40 -93.9(3) . . . . ?
N5 P3 C35 C36 -150.7(3) . . . . ?
C23 P3 C35 C36 -32.1(3) . . . . ?
C29 P3 C35 C36 83.0(3) . . . . ?
C40 C35 C36 C37 -0.4(5) . . . . ?
P3 C35 C36 C37 -177.3(3) . . . . ?
C35 C36 C37 C38 0.3(5) . . . . ?
C36 C37 C38 C39 0.1(5) . . . . ?
C37 C38 C39 C40 -0.4(5) . . . . ?
C38 C39 C40 C35 0.2(5) . . . . ?
C36 C35 C40 C39 0.2(5) . . . . ?
P3 C35 C40 C39 177.1(3) . . . . ?
